data_7026867
loop_
_publ_author_name
'Liu, Shaofeng'
'Peloso, Riccardo'
'Pattacini, Roberto'
'Braunstein, Pierre'

_publ_section_title
;
 Electrophilic activation and the formation of an unusual Tl+/Cr3+
 tetranuclear ion-complex adduct.
;
_journal_issue 34
_journal_name_full 'Dalton transactions (Cambridge, England : 2003)'
_journal_page_first 7881
_journal_page_last 7883
_journal_paper_doi 10.1039/c0dt00810a
_journal_volume 39
_journal_year 2010
_chemical_formula_moiety 'C18 H17 Cl3 Cr N2 P'
_chemical_formula_sum 'C18 H17 Cl3 Cr N2 P'
_chemical_formula_weight 450.66
_space_group_IT_number 14
_symmetry_cell_setting monoclinic
_symmetry_Int_Tables_number 14
_symmetry_space_group_name_Hall '-P 2ybc'
_symmetry_space_group_name_H-M 'P 1 21/c 1'
_atom_sites_solution_hydrogens geom
_atom_sites_solution_primary direct
_atom_sites_solution_secondary difmap
_audit_creation_method SHELXL-97
_cell_angle_alpha 90.00
_cell_angle_beta 113.705(2)
_cell_angle_gamma 90.00
_cell_formula_units_Z 8
_cell_length_a 14.2128(5)
_cell_length_b 13.4012(5)
_cell_length_c 21.8650(7)
_cell_measurement_reflns_used 8304
_cell_measurement_temperature 173(2)
_cell_measurement_theta_max 27.48
_cell_measurement_theta_min 0.998
_cell_volume 3813.2(2)
_computing_cell_refinement 'HKL Scalepack (Otwinowski & Minor 1997)'
_computing_data_reduction 'HKL Denzo and Scalepack (Otwinowski & Minor 1997)'
_computing_molecular_graphics ORTEP-3
_computing_publication_material PLATON
_computing_structure_refinement 'SHELXL-97 (Sheldrick, 1997)'
_computing_structure_solution 'SHELXS-97 (Sheldrick, 1997)'
_diffrn_ambient_temperature 173(2)
_diffrn_detector_area_resol_mean 9
_diffrn_measured_fraction_theta_full 0.997
_diffrn_measured_fraction_theta_max 0.997
_diffrn_measurement_device_type KappaCCD
_diffrn_measurement_method CCD
_diffrn_radiation_monochromator graphite
_diffrn_radiation_probe x-ray
_diffrn_radiation_type MoK\a
_diffrn_radiation_wavelength 0.71073
_diffrn_reflns_av_R_equivalents 0.0608
_diffrn_reflns_av_sigmaI/netI 0.1002
_diffrn_reflns_limit_h_max 18
_diffrn_reflns_limit_h_min -18
_diffrn_reflns_limit_k_max 17
_diffrn_reflns_limit_k_min -16
_diffrn_reflns_limit_l_max 27
_diffrn_reflns_limit_l_min -27
_diffrn_reflns_number 15041
_diffrn_reflns_theta_full 27.00
_diffrn_reflns_theta_max 27.00
_diffrn_reflns_theta_min 2.03
_diffrn_source 'fine-focus sealed tube'
_exptl_absorpt_coefficient_mu 1.108
_exptl_absorpt_correction_type none
_exptl_crystal_colour blue
_exptl_crystal_density_diffrn 1.570
_exptl_crystal_density_method 'not measured'
_exptl_crystal_description block
_exptl_crystal_F_000 1832
_exptl_crystal_size_max 0.23
_exptl_crystal_size_mid 0.23
_exptl_crystal_size_min 0.18
_refine_diff_density_max 0.655
_refine_diff_density_min -0.532
_refine_diff_density_rms 0.107
_refine_ls_extinction_method none
_refine_ls_goodness_of_fit_ref 0.954
_refine_ls_hydrogen_treatment constr
_refine_ls_matrix_type full
_refine_ls_number_parameters 451
_refine_ls_number_reflns 8300
_refine_ls_number_restraints 0
_refine_ls_restrained_S_all 0.954
_refine_ls_R_factor_all 0.1178
_refine_ls_R_factor_gt 0.0483
_refine_ls_shift/su_max 0.001
_refine_ls_shift/su_mean 0.000
_refine_ls_structure_factor_coef Fsqd
_refine_ls_weighting_details 'calc w=1/[\s^2^(Fo^2^)+(0.0590P)^2^+0.0000P] where P=(Fo^2^+2Fc^2^)/3'
_refine_ls_weighting_scheme calc
_refine_ls_wR_factor_gt 0.1057
_refine_ls_wR_factor_ref 0.1233
_reflns_number_gt 4637
_reflns_number_total 8300
_reflns_threshold_expression >2sigma(I)
_cod_data_source_file c0dt00810a.txt
_cod_data_source_block compound1
_cod_original_sg_symbol_H-M 'P 21/c'
_cod_database_code 7026867

loop_
_symmetry_equiv_pos_as_xyz
'x, y, z'
'-x, y+1/2, -z+1/2'
'-x, -y, -z'
'x, -y-1/2, z-1/2'

loop_
_atom_site_label
_atom_site_type_symbol
_atom_site_fract_x
_atom_site_fract_y
_atom_site_fract_z
_atom_site_U_iso_or_equiv
_atom_site_adp_type
_atom_site_occupancy
_atom_site_symmetry_multiplicity
_atom_site_calc_flag
_atom_site_refinement_flags
Cr1 Cr 0.51697(4) 0.68273(4) 0.84060(3) 0.02081(16) Uani 1 1 d .
P1 P 0.59372(7) 0.73384(7) 0.95281(4) 0.0217(2) Uani 1 1 d .
N1 N 0.5551(2) 0.5400(2) 0.88496(13) 0.0225(7) Uani 1 1 d .
N2 N 0.6760(2) 0.6876(2) 0.85777(14) 0.0258(8) Uani 1 1 d .
Cl1 Cl 0.46324(7) 0.63045(7) 0.72972(4) 0.0295(2) Uani 1 1 d .
Cl2 Cl 0.50282(7) 0.85021(7) 0.81243(4) 0.0280(2) Uani 1 1 d .
Cl3 Cl 0.35951(7) 0.66267(7) 0.84679(4) 0.0271(2) Uani 1 1 d .
C1 C 0.6324(3) 0.6156(3) 0.99764(17) 0.0286(10) Uani 1 1 d .
H1A H 0.7067 0.6140 1.0206 0.034 Uiso 1 1 calc R
H1B H 0.6039 0.6116 1.0311 0.034 Uiso 1 1 calc R
C2 C 0.5974(3) 0.5265(3) 0.95225(17) 0.0237(9) Uani 1 1 d .
C3 C 0.6104(3) 0.4310(3) 0.97873(18) 0.0287(9) Uani 1 1 d .
H3 H 0.6354 0.4225 1.0248 0.034 Uiso 1 1 calc R
C4 C 0.5868(3) 0.3491(3) 0.93794(19) 0.0340(10) Uani 1 1 d .
H4 H 0.5980 0.2852 0.9561 0.041 Uiso 1 1 calc R
C5 C 0.5464(3) 0.3623(3) 0.8698(2) 0.0343(10) Uani 1 1 d .
H5 H 0.5301 0.3078 0.8410 0.041 Uiso 1 1 calc R
C6 C 0.5304(3) 0.4592(3) 0.84492(19) 0.0308(10) Uani 1 1 d .
H6 H 0.5014 0.4686 0.7989 0.037 Uiso 1 1 calc R
C7 C 0.7094(3) 0.7942(3) 0.95480(17) 0.0288(10) Uani 1 1 d .
H7A H 0.6948 0.8632 0.9408 0.035 Uiso 1 1 calc R
H7B H 0.7622 0.7931 0.9999 0.035 Uiso 1 1 calc R
C8 C 0.7459(3) 0.7400(3) 0.90882(17) 0.0281(10) Uani 1 1 d .
C9 C 0.8487(3) 0.7431(4) 0.9186(2) 0.0440(12) Uani 1 1 d .
H9 H 0.8953 0.7808 0.9533 0.053 Uiso 1 1 calc R
C10 C 0.8815(3) 0.6896(4) 0.8766(2) 0.0502(13) Uani 1 1 d .
H10 H 0.9501 0.6912 0.8825 0.060 Uiso 1 1 calc R
C11 C 0.8107(3) 0.6338(4) 0.8256(2) 0.0482(13) Uani 1 1 d .
H11 H 0.8308 0.5961 0.7972 0.058 Uiso 1 1 calc R
C12 C 0.7095(3) 0.6353(3) 0.81791(19) 0.0349(10) Uani 1 1 d .
H12 H 0.6618 0.5983 0.7833 0.042 Uiso 1 1 calc R
C13 C 0.5444(3) 0.8124(3) 0.99983(16) 0.0230(9) Uani 1 1 d .
C14 C 0.4495(3) 0.8557(3) 0.97036(18) 0.0263(9) Uani 1 1 d .
H14 H 0.4103 0.8454 0.9251 0.032 Uiso 1 1 calc R
C15 C 0.4109(3) 0.9148(3) 1.00720(19) 0.0327(10) Uani 1 1 d .
H15 H 0.3461 0.9436 0.9868 0.039 Uiso 1 1 calc R
C16 C 0.4693(3) 0.9304(3) 1.07429(19) 0.0367(11) Uani 1 1 d .
H16 H 0.4438 0.9693 1.0994 0.044 Uiso 1 1 calc R
C17 C 0.5659(3) 0.8878(3) 1.10403(18) 0.0357(11) Uani 1 1 d .
H17 H 0.6053 0.8986 1.1492 0.043 Uiso 1 1 calc R
C18 C 0.6041(3) 0.8299(3) 1.06747(17) 0.0303(10) Uani 1 1 d .
H18 H 0.6695 0.8025 1.0877 0.036 Uiso 1 1 calc R
Cr1B Cr 0.00781(4) 0.68409(5) 0.64936(3) 0.02526(17) Uani 1 1 d .
P1B P 0.14321(8) 0.71630(8) 0.61506(5) 0.0273(3) Uani 1 1 d .
N1B N 0.0976(2) 0.7819(2) 0.72852(14) 0.0268(8) Uani 1 1 d .
N2B N 0.1173(2) 0.5686(2) 0.69743(14) 0.0264(8) Uani 1 1 d .
Cl1B Cl -0.10777(8) 0.64715(8) 0.69672(5) 0.0400(3) Uani 1 1 d .
Cl2B Cl -0.06589(7) 0.57463(8) 0.56027(5) 0.0351(3) Uani 1 1 d .
Cl3B Cl -0.08383(7) 0.82319(7) 0.59412(4) 0.0322(3) Uani 1 1 d .
C1B C 0.2365(3) 0.7788(3) 0.68855(18) 0.0332(10) Uani 1 1 d .
H1B1 H 0.2905 0.7321 0.7135 0.040 Uiso 1 1 calc R
H1B2 H 0.2677 0.8335 0.6743 0.040 Uiso 1 1 calc R
C2B C 0.1884(3) 0.8186(3) 0.73324(18) 0.0296(10) Uani 1 1 d .
C3B C 0.2411(3) 0.8903(3) 0.7819(2) 0.0397(11) Uani 1 1 d .
H3B H 0.3039 0.9150 0.7847 0.048 Uiso 1 1 calc R
C4B C 0.2003(3) 0.9236(3) 0.8247(2) 0.0417(12) Uani 1 1 d .
H4B H 0.2347 0.9715 0.8567 0.050 Uiso 1 1 calc R
C5B C 0.1073(3) 0.8860(3) 0.82050(19) 0.0404(12) Uani 1 1 d .
H5B H 0.0784 0.9070 0.8496 0.049 Uiso 1 1 calc R
C6B C 0.0590(3) 0.8161(3) 0.77157(18) 0.0343(10) Uani 1 1 d .
H6B H -0.0040 0.7912 0.7681 0.041 Uiso 1 1 calc R
C7B C 0.1935(3) 0.5919(3) 0.61536(18) 0.0328(10) Uani 1 1 d .
H7B1 H 0.1529 0.5576 0.5740 0.039 Uiso 1 1 calc R
H7B2 H 0.2641 0.5954 0.6198 0.039 Uiso 1 1 calc R
C8B C 0.1876(3) 0.5376(3) 0.67375(18) 0.0282(9) Uani 1 1 d .
C9B C 0.2533(3) 0.4578(3) 0.70302(19) 0.0344(10) Uani 1 1 d .
H9B H 0.3014 0.4376 0.6866 0.041 Uiso 1 1 calc R
C10B C 0.2460(3) 0.4088(3) 0.7572(2) 0.0401(12) Uani 1 1 d .
H10B H 0.2884 0.3546 0.7767 0.048 Uiso 1 1 calc R
C11B C 0.1764(3) 0.4404(3) 0.7814(2) 0.0360(11) Uani 1 1 d .
H11B H 0.1713 0.4087 0.8178 0.043 Uiso 1 1 calc R
C12B C 0.1136(3) 0.5204(3) 0.75094(18) 0.0324(10) Uani 1 1 d .
H12B H 0.0667 0.5422 0.7679 0.039 Uiso 1 1 calc R
C13B C 0.1414(3) 0.7858(3) 0.54390(19) 0.0297(10) Uani 1 1 d .
C14B C 0.1615(3) 0.7444(3) 0.49203(19) 0.0393(11) Uani 1 1 d .
H14B H 0.1733 0.6762 0.4913 0.047 Uiso 1 1 calc R
C15B C 0.1636(3) 0.8053(4) 0.44146(19) 0.0444(12) Uani 1 1 d .
H15B H 0.1798 0.7780 0.4078 0.053 Uiso 1 1 calc R
C16B C 0.1423(3) 0.9054(4) 0.4402(2) 0.0460(13) Uani 1 1 d .
H16B H 0.1428 0.9451 0.4055 0.055 Uiso 1 1 calc R
C17B C 0.1199(3) 0.9469(4) 0.4907(2) 0.0453(12) Uani 1 1 d .
H17B H 0.1052 1.0146 0.4899 0.054 Uiso 1 1 calc R
C18B C 0.1195(3) 0.8876(3) 0.5422(2) 0.0387(11) Uani 1 1 d .
H18B H 0.1045 0.9157 0.5761 0.046 Uiso 1 1 calc R

loop_
_atom_site_aniso_label
_atom_site_aniso_U_11
_atom_site_aniso_U_22
_atom_site_aniso_U_33
_atom_site_aniso_U_23
_atom_site_aniso_U_13
_atom_site_aniso_U_12
Cr1 0.0245(3) 0.0206(3) 0.0164(3) 0.0005(2) 0.0073(3) 0.0007(3)
P1 0.0225(5) 0.0237(6) 0.0177(5) -0.0003(4) 0.0068(4) -0.0006(4)
N1 0.0254(17) 0.0204(18) 0.0215(15) 0.0021(13) 0.0094(14) 0.0060(14)
N2 0.0264(17) 0.032(2) 0.0198(16) 0.0035(14) 0.0104(14) 0.0070(15)
Cl1 0.0362(5) 0.0311(6) 0.0188(4) -0.0023(4) 0.0085(4) 0.0009(5)
Cl2 0.0340(5) 0.0230(5) 0.0259(5) 0.0033(4) 0.0111(4) -0.0005(4)
Cl3 0.0249(5) 0.0301(6) 0.0254(5) 0.0007(4) 0.0092(4) -0.0008(4)
C1 0.030(2) 0.032(2) 0.0205(19) 0.0021(17) 0.0073(17) 0.0039(19)
C2 0.0193(19) 0.028(2) 0.025(2) 0.0009(17) 0.0102(16) 0.0037(18)
C3 0.029(2) 0.031(2) 0.028(2) 0.0084(18) 0.0135(18) 0.0032(19)
C4 0.034(2) 0.029(2) 0.042(2) 0.011(2) 0.018(2) 0.002(2)
C5 0.040(2) 0.025(2) 0.039(2) -0.0015(19) 0.017(2) -0.002(2)
C6 0.037(2) 0.024(2) 0.031(2) -0.0032(18) 0.0132(19) 0.001(2)
C7 0.027(2) 0.033(2) 0.0247(19) -0.0032(17) 0.0084(17) -0.0032(19)
C8 0.027(2) 0.035(3) 0.023(2) 0.0075(18) 0.0104(18) 0.0051(19)
C9 0.030(2) 0.064(3) 0.037(2) 0.003(2) 0.012(2) -0.002(2)
C10 0.032(2) 0.085(4) 0.039(2) -0.001(3) 0.019(2) 0.004(3)
C11 0.041(3) 0.073(4) 0.039(3) 0.004(3) 0.024(2) 0.015(3)
C12 0.035(2) 0.040(3) 0.030(2) -0.002(2) 0.0129(19) -0.001(2)
C13 0.031(2) 0.021(2) 0.0209(18) 0.0022(16) 0.0145(17) -0.0040(18)
C14 0.039(2) 0.021(2) 0.0233(19) 0.0013(16) 0.0170(18) 0.0009(19)
C15 0.044(2) 0.023(2) 0.039(2) 0.0045(18) 0.025(2) 0.003(2)
C16 0.063(3) 0.023(2) 0.042(2) -0.0049(19) 0.040(2) -0.006(2)
C17 0.049(3) 0.039(3) 0.021(2) -0.0063(19) 0.016(2) -0.009(2)
C18 0.036(2) 0.033(3) 0.025(2) -0.0027(18) 0.0146(19) -0.001(2)
Cr1B 0.0265(3) 0.0253(4) 0.0235(3) 0.0018(3) 0.0094(3) 0.0015(3)
P1B 0.0266(5) 0.0297(6) 0.0256(5) 0.0031(4) 0.0104(4) 0.0016(5)
N1B 0.0262(18) 0.030(2) 0.0218(16) 0.0007(14) 0.0076(14) 0.0041(16)
N2B 0.0266(18) 0.0260(19) 0.0221(16) 0.0019(14) 0.0052(14) -0.0006(15)
Cl1B 0.0422(6) 0.0393(7) 0.0491(6) 0.0011(5) 0.0294(5) -0.0032(5)
Cl2B 0.0349(6) 0.0341(6) 0.0293(5) -0.0043(4) 0.0057(4) 0.0010(5)
Cl3B 0.0328(5) 0.0303(6) 0.0300(5) 0.0048(4) 0.0089(4) 0.0071(5)
C1B 0.023(2) 0.039(3) 0.033(2) 0.0040(19) 0.0064(18) 0.0004(19)
C2B 0.028(2) 0.027(2) 0.031(2) 0.0048(18) 0.0082(18) 0.0084(19)
C3B 0.034(2) 0.028(3) 0.045(3) -0.002(2) 0.003(2) 0.002(2)
C4B 0.044(3) 0.034(3) 0.033(2) -0.007(2) 0.000(2) 0.013(2)
C5B 0.048(3) 0.037(3) 0.030(2) -0.002(2) 0.010(2) 0.014(2)
C6B 0.034(2) 0.039(3) 0.032(2) 0.001(2) 0.0141(19) 0.009(2)
C7B 0.036(2) 0.032(3) 0.033(2) 0.0008(19) 0.0169(19) 0.000(2)
C8B 0.024(2) 0.026(2) 0.032(2) -0.0024(18) 0.0086(18) -0.0035(18)
C9B 0.030(2) 0.028(2) 0.041(2) -0.001(2) 0.0100(19) 0.004(2)
C10B 0.034(2) 0.028(3) 0.048(3) 0.012(2) 0.006(2) 0.002(2)
C11B 0.037(2) 0.032(3) 0.036(2) 0.0076(19) 0.011(2) -0.006(2)
C12B 0.032(2) 0.034(3) 0.030(2) -0.0011(19) 0.0113(19) -0.003(2)
C13B 0.026(2) 0.030(2) 0.033(2) 0.0035(19) 0.0108(18) -0.0021(19)
C14B 0.040(3) 0.042(3) 0.035(2) -0.003(2) 0.015(2) -0.006(2)
C15B 0.047(3) 0.063(4) 0.025(2) -0.006(2) 0.016(2) -0.013(3)
C16B 0.037(3) 0.062(4) 0.033(2) 0.012(2) 0.008(2) -0.009(3)
C17B 0.038(3) 0.043(3) 0.054(3) 0.018(2) 0.017(2) 0.009(2)
C18B 0.039(3) 0.043(3) 0.039(2) 0.009(2) 0.020(2) 0.008(2)

loop_
_atom_type_symbol
_atom_type_description
_atom_type_scat_dispersion_real
_atom_type_scat_dispersion_imag
_atom_type_scat_source
Cr Cr 0.3209 0.6236 'International Tables Vol C Tables 4.2.6.8 and 6.1.1.4'
P P 0.1023 0.0942 'International Tables Vol C Tables 4.2.6.8 and 6.1.1.4'
N N 0.0061 0.0033 'International Tables Vol C Tables 4.2.6.8 and 6.1.1.4'
Cl Cl 0.1484 0.1585 'International Tables Vol C Tables 4.2.6.8 and 6.1.1.4'
C C 0.0033 0.0016 'International Tables Vol C Tables 4.2.6.8 and 6.1.1.4'
H H 0.0000 0.0000 'International Tables Vol C Tables 4.2.6.8 and 6.1.1.4'

loop_
_geom_angle_atom_site_label_1
_geom_angle_atom_site_label_2
_geom_angle_atom_site_label_3
_geom_angle
N1 Cr1 N2 83.64(12)
N1 Cr1 Cl3 86.78(9)
N2 Cr1 Cl3 166.74(8)
N1 Cr1 Cl2 167.98(8)
N2 Cr1 Cl2 89.40(9)
Cl3 Cr1 Cl2 98.38(4)
N1 Cr1 Cl1 96.97(8)
N2 Cr1 Cl1 94.18(8)
Cl3 Cr1 Cl1 96.06(4)
Cl2 Cr1 Cl1 93.30(4)
N1 Cr1 P1 81.89(8)
N2 Cr1 P1 78.09(8)
Cl3 Cr1 P1 91.53(4)
Cl2 Cr1 P1 87.10(4)
Cl1 Cr1 P1 172.26(5)
C13 P1 C7 106.38(18)
C13 P1 C1 107.65(17)
C7 P1 C1 107.41(18)
C13 P1 Cr1 130.03(12)
C7 P1 Cr1 100.98(12)
C1 P1 Cr1 102.74(12)
C6 N1 C2 118.9(3)
C6 N1 Cr1 118.5(2)
C2 N1 Cr1 122.5(2)
C12 N2 C8 118.1(3)
C12 N2 Cr1 119.6(3)
C8 N2 Cr1 122.3(3)
C2 C1 P1 112.7(2)
C2 C1 H1A 109.0
P1 C1 H1A 109.0
C2 C1 H1B 109.0
P1 C1 H1B 109.0
H1A C1 H1B 107.8
N1 C2 C3 120.1(3)
N1 C2 C1 119.6(3)
C3 C2 C1 120.3(3)
C4 C3 C2 120.8(3)
C4 C3 H3 119.6
C2 C3 H3 119.6
C3 C4 C5 119.3(4)
C3 C4 H4 120.3
C5 C4 H4 120.3
C4 C5 C6 118.3(4)
C4 C5 H5 120.8
C6 C5 H5 120.8
N1 C6 C5 122.5(3)
N1 C6 H6 118.7
C5 C6 H6 118.7
C8 C7 P1 108.9(3)
C8 C7 H7A 109.9
P1 C7 H7A 109.9
C8 C7 H7B 109.9
P1 C7 H7B 109.9
H7A C7 H7B 108.3
N2 C8 C9 121.4(4)
N2 C8 C7 117.9(3)
C9 C8 C7 120.7(4)
C10 C9 C8 119.7(4)
C10 C9 H9 120.1
C8 C9 H9 120.1
C11 C10 C9 119.0(4)
C11 C10 H10 120.5
C9 C10 H10 120.5
C12 C11 C10 118.4(4)
C12 C11 H11 120.8
C10 C11 H11 120.8
N2 C12 C11 123.5(4)
N2 C12 H12 118.3
C11 C12 H12 118.3
C14 C13 C18 119.4(4)
C14 C13 P1 121.0(3)
C18 C13 P1 119.5(3)
C13 C14 C15 120.8(3)
C13 C14 H14 119.6
C15 C14 H14 119.6
C16 C15 C14 119.6(4)
C16 C15 H15 120.2
C14 C15 H15 120.2
C17 C16 C15 119.7(4)
C17 C16 H16 120.1
C15 C16 H16 120.1
C18 C17 C16 120.6(4)
C18 C17 H17 119.7
C16 C17 H17 119.7
C17 C18 C13 119.8(4)
C17 C18 H18 120.1
C13 C18 H18 120.1
N1B Cr1B N2B 88.09(11)
N1B Cr1B Cl3B 87.48(9)
N2B Cr1B Cl3B 168.72(10)
N1B Cr1B Cl1B 93.95(10)
N2B Cr1B Cl1B 97.57(9)
Cl3B Cr1B Cl1B 93.09(4)
N1B Cr1B Cl2B 170.77(10)
N2B Cr1B Cl2B 87.07(8)
Cl3B Cr1B Cl2B 95.82(4)
Cl1B Cr1B Cl2B 94.47(4)
N1B Cr1B P1B 81.25(9)
N2B Cr1B P1B 76.41(9)
Cl3B Cr1B P1B 92.65(4)
Cl1B Cr1B P1B 172.35(4)
Cl2B Cr1B P1B 89.97(4)
C13B P1B C7B 110.28(19)
C13B P1B C1B 105.98(19)
C7B P1B C1B 105.86(19)
C13B P1B Cr1B 129.44(13)
C7B P1B Cr1B 101.56(14)
C1B P1B Cr1B 101.55(14)
C2B N1B C6B 118.1(3)
C2B N1B Cr1B 121.9(3)
C6B N1B Cr1B 119.8(3)
C12B N2B C8B 118.2(3)
C12B N2B Cr1B 119.5(3)
C8B N2B Cr1B 122.1(2)
C2B C1B P1B 112.1(3)
C2B C1B H1B1 109.2
P1B C1B H1B1 109.2
C2B C1B H1B2 109.2
P1B C1B H1B2 109.2
H1B1 C1B H1B2 107.9
N1B C2B C3B 120.7(4)
N1B C2B C1B 119.7(3)
C3B C2B C1B 119.5(4)
C4B C3B C2B 120.0(4)
C4B C3B H3B 120.0
C2B C3B H3B 120.0
C3B C4B C5B 119.6(4)
C3B C4B H4B 120.2
C5B C4B H4B 120.2
C6B C5B C4B 117.7(4)
C6B C5B H5B 121.1
C4B C5B H5B 121.1
N1B C6B C5B 123.9(4)
N1B C6B H6B 118.1
C5B C6B H6B 118.1
C8B C7B P1B 107.0(3)
C8B C7B H7B1 110.3
P1B C7B H7B1 110.3
C8B C7B H7B2 110.3
P1B C7B H7B2 110.3
H7B1 C7B H7B2 108.6
N2B C8B C9B 121.2(4)
N2B C8B C7B 118.4(3)
C9B C8B C7B 120.4(4)
C10B C9B C8B 119.1(4)
C10B C9B H9B 120.5
C8B C9B H9B 120.5
C11B C10B C9B 119.8(4)
C11B C10B H10B 120.1
C9B C10B H10B 120.1
C10B C11B C12B 118.9(4)
C10B C11B H11B 120.6
C12B C11B H11B 120.6
N2B C12B C11B 122.8(4)
N2B C12B H12B 118.6
C11B C12B H12B 118.6
C14B C13B C18B 119.0(4)
C14B C13B P1B 124.1(3)
C18B C13B P1B 117.0(3)
C15B C14B C13B 119.5(4)
C15B C14B H14B 120.2
C13B C14B H14B 120.2
C16B C15B C14B 121.0(4)
C16B C15B H15B 119.5
C14B C15B H15B 119.5
C15B C16B C17B 119.9(4)
C15B C16B H16B 120.1
C17B C16B H16B 120.1
C16B C17B C18B 119.8(5)
C16B C17B H17B 120.1
C18B C17B H17B 120.1
C17B C18B C13B 120.7(4)
C17B C18B H18B 119.7
C13B C18B H18B 119.7

loop_
_geom_bond_atom_site_label_1
_geom_bond_atom_site_label_2
_geom_bond_distance
Cr1 N1 2.114(3)
Cr1 N2 2.138(3)
Cr1 Cl3 2.3116(11)
Cr1 Cl2 2.3147(11)
Cr1 Cl1 2.3372(10)
Cr1 P1 2.3510(10)
P1 C13 1.799(4)
P1 C7 1.817(4)
P1 C1 1.827(4)
N1 C6 1.347(5)
N1 C2 1.359(4)
N2 C12 1.345(5)
N2 C8 1.354(4)
C1 C2 1.504(5)
C1 H1A 0.9700
C1 H1B 0.9700
C2 C3 1.386(5)
C3 C4 1.368(5)
C3 H3 0.9300
C4 C5 1.376(5)
C4 H4 0.9300
C5 C6 1.391(5)
C5 H5 0.9300
C6 H6 0.9300
C7 C8 1.493(5)
C7 H7A 0.9700
C7 H7B 0.9700
C8 C9 1.389(5)
C9 C10 1.387(6)
C9 H9 0.9300
C10 C11 1.383(6)
C10 H10 0.9300
C11 C12 1.380(6)
C11 H11 0.9300
C12 H12 0.9300
C13 C14 1.369(5)
C13 C18 1.398(5)
C14 C15 1.390(5)
C14 H14 0.9300
C15 C16 1.380(5)
C15 H15 0.9300
C16 C17 1.384(6)
C16 H16 0.9300
C17 C18 1.373(5)
C17 H17 0.9300
C18 H18 0.9300
Cr1B N1B 2.137(3)
Cr1B N2B 2.147(3)
Cr1B Cl3B 2.3163(11)
Cr1B Cl1B 2.3202(12)
Cr1B Cl2B 2.3244(11)
Cr1B P1B 2.3690(12)
P1B C13B 1.805(4)
P1B C7B 1.812(4)
P1B C1B 1.825(4)
N1B C2B 1.345(5)
N1B C6B 1.347(5)
N2B C12B 1.356(5)
N2B C8B 1.361(5)
C1B C2B 1.498(6)
C1B H1B1 0.9700
C1B H1B2 0.9700
C2B C3B 1.405(5)
C3B C4B 1.361(6)
C3B H3B 0.9300
C4B C5B 1.382(6)
C4B H4B 0.9300
C5B C6B 1.379(5)
C5B H5B 0.9300
C6B H6B 0.9300
C7B C8B 1.501(5)
C7B H7B1 0.9700
C7B H7B2 0.9700
C8B C9B 1.395(5)
C9B C10B 1.394(6)
C9B H9B 0.9300
C10B C11B 1.364(6)
C10B H10B 0.9300
C11B C12B 1.383(5)
C11B H11B 0.9300
C12B H12B 0.9300
C13B C14B 1.391(5)
C13B C18B 1.396(6)
C14B C15B 1.385(6)
C14B H14B 0.9300
C15B C16B 1.373(6)
C15B H15B 0.9300
C16B C17B 1.381(6)
C16B H16B 0.9300
C17B C18B 1.380(6)
C17B H17B 0.9300
C18B H18B 0.9300
